data_7017394
loop_
_publ_author_name
'Pop, Alexandra'
'Silvestru, Anca'
'Gimeno, M Concepci\'on'
'Laguna, Antonio'
'Kulcsar, Monika'
'Arca, Massimiliano'
'Lippolis, Vito'
'Pintus, Anna'

_publ_section_title
;
 New group 11 complexes with metal-selenium bonds of
 methyldiphenylphosphane selenide: a solid state, solution and theoretical
 investigation.
;
_journal_issue 46
_journal_name_full 'Dalton transactions (Cambridge, England : 2003)'
_journal_page_first 12479
_journal_page_last 12490
_journal_paper_doi 10.1039/c1dt11268f
_journal_volume 40
_journal_year 2011
_chemical_formula_sum 'C19 H13 Au F5 P Se'
_chemical_formula_weight 643.19
_chemical_name_systematic
;
?
;
_space_group_IT_number 14
_symmetry_cell_setting monoclinic
_symmetry_space_group_name_Hall '-P 2ybc'
_symmetry_space_group_name_H-M 'P 1 21/c 1'
_atom_sites_solution_hydrogens geom
_atom_sites_solution_primary direct
_atom_sites_solution_secondary difmap
_audit_creation_method SHELXL-97
_cell_angle_alpha 90.00
_cell_angle_beta 96.97(3)
_cell_angle_gamma 90.00
_cell_formula_units_Z 4
_cell_length_a 9.0631(18)
_cell_length_b 21.657(4)
_cell_length_c 9.6803(19)
_cell_measurement_reflns_used 21674
_cell_measurement_temperature 100(2)
_cell_measurement_theta_max 35.0778
_cell_measurement_theta_min 3.7606
_cell_volume 1886.0(6)
_computing_cell_refinement 'Crysalis RED'
_computing_data_collection 'Crysalis CCD'
_computing_data_reduction 'Crysalis RED'
_computing_molecular_graphics XP
_computing_publication_material XCIF
_computing_structure_refinement 'SHELXL-97 (Sheldrick, 1997)'
_computing_structure_solution 'SHELXS-97 (Sheldrick, 1990)'
_diffrn_ambient_temperature 100(2)
_diffrn_detector_area_resol_mean 16.06
_diffrn_measured_fraction_theta_full 0.991
_diffrn_measured_fraction_theta_max 0.991
_diffrn_measurement_device_type 'Xcalibur Oxford Diffraction'
_diffrn_measurement_method '\w rotations'
_diffrn_radiation_monochromator graphite
_diffrn_radiation_source 'fine-focus sealed tube'
_diffrn_radiation_type MoK\a
_diffrn_radiation_wavelength 0.71073
_diffrn_reflns_av_R_equivalents 0.0438
_diffrn_reflns_av_sigmaI/netI 0.0250
_diffrn_reflns_limit_h_max 10
_diffrn_reflns_limit_h_min -10
_diffrn_reflns_limit_k_max 26
_diffrn_reflns_limit_k_min -26
_diffrn_reflns_limit_l_max 11
_diffrn_reflns_limit_l_min -11
_diffrn_reflns_number 25624
_diffrn_reflns_theta_full 25.50
_diffrn_reflns_theta_max 25.50
_diffrn_reflns_theta_min 3.76
_exptl_absorpt_coefficient_mu 9.863
_exptl_absorpt_correction_T_max 0.2430
_exptl_absorpt_correction_T_min 0.1038
_exptl_absorpt_correction_type multi-scan
_exptl_absorpt_process_details SADABS
_exptl_crystal_colour colorless
_exptl_crystal_density_diffrn 2.265
_exptl_crystal_density_method 'not measured'
_exptl_crystal_description prism
_exptl_crystal_F_000 1200
_exptl_crystal_size_max 0.42
_exptl_crystal_size_mid 0.24
_exptl_crystal_size_min 0.20
_refine_diff_density_max 1.851
_refine_diff_density_min -0.907
_refine_diff_density_rms 0.148
_refine_ls_extinction_method none
_refine_ls_goodness_of_fit_ref 1.321
_refine_ls_hydrogen_treatment constr
_refine_ls_matrix_type full
_refine_ls_number_parameters 245
_refine_ls_number_reflns 3464
_refine_ls_number_restraints 0
_refine_ls_restrained_S_all 1.321
_refine_ls_R_factor_all 0.0426
_refine_ls_R_factor_gt 0.0383
_refine_ls_shift/su_max 0.001
_refine_ls_shift/su_mean 0.000
_refine_ls_structure_factor_coef Fsqd
_refine_ls_weighting_details 'calc w=1/[\s^2^(Fo^2^)+(0.0073P)^2^+15.5662P] where P=(Fo^2^+2Fc^2^)/3'
_refine_ls_weighting_scheme calc
_refine_ls_wR_factor_gt 0.0735
_refine_ls_wR_factor_ref 0.0746
_reflns_number_gt 3221
_reflns_number_total 3464
_reflns_threshold_expression >2sigma(I)
_cod_data_source_file c1dt11268f.txt
_cod_data_source_block c175s
_cod_depositor_comments
;
The following automatic conversions were performed:

'_symmetry_cell_setting' value 'Monoclinic' changed to 'monoclinic'
according to /home/saulius/struct/CIF-dictionaries/cif_core.dic
dictionary named 'cif_core.dic' version 2.4.1 from 2010-06-29.

Automatic conversion script
Id: cif_fix_values 1715 2011-07-08 13:25:40Z adriana 

The following automatic conversions were performed:

'_exptl_absorpt_correction_type' value 'multi-scans' was replaced
with the value 'multi-scan' as specified in the replacement file
'src/cod-tools/trunk/data/replacement-values/replacement_values.lst'.

Automatic conversion script
Id: cif_fix_values 5376 2017-05-30 11:51:03Z andrius 
;
_cod_original_sg_symbol_H-M P21/c
_cod_database_code 7017394

loop_
_symmetry_equiv_pos_as_xyz
'x, y, z'
'-x, y+1/2, -z+1/2'
'-x, -y, -z'
'x, -y-1/2, z-1/2'

loop_
_atom_site_label
_atom_site_type_symbol
_atom_site_fract_x
_atom_site_fract_y
_atom_site_fract_z
_atom_site_U_iso_or_equiv
_atom_site_adp_type
_atom_site_occupancy
_atom_site_symmetry_multiplicity
_atom_site_calc_flag
_atom_site_refinement_flags
Au1 Au 0.95752(3) 0.055532(11) 0.10807(3) 0.01917(9) Uani 1 1 d .
Se1 Se 0.75593(7) 0.05728(3) -0.08269(7) 0.01876(15) Uani 1 1 d .
P1 P 0.64687(19) 0.13670(7) -0.00167(17) 0.0150(3) Uani 1 1 d .
F1 F 1.0485(5) -0.03740(17) 0.3681(4) 0.0248(9) Uani 1 1 d .
F2 F 1.2688(5) -0.03294(19) 0.5782(4) 0.0319(10) Uani 1 1 d .
F3 F 1.4606(5) 0.0652(2) 0.6043(4) 0.0318(10) Uani 1 1 d .
F4 F 1.4221(5) 0.16029(19) 0.4190(4) 0.0305(10) Uani 1 1 d .
F5 F 1.2095(5) 0.15514(18) 0.2020(4) 0.0290(10) Uani 1 1 d .
C1 C 1.1216(7) 0.0579(3) 0.2749(6) 0.0154(13) Uani 1 1 d .
C2 C 1.1413(8) 0.0126(3) 0.3755(7) 0.0196(14) Uani 1 1 d .
C3 C 1.2511(8) 0.0135(3) 0.4845(7) 0.0222(15) Uani 1 1 d .
C4 C 1.3485(8) 0.0637(3) 0.4995(7) 0.0253(16) Uani 1 1 d .
C5 C 1.3304(7) 0.1111(3) 0.4030(7) 0.0207(15) Uani 1 1 d .
C6 C 1.2186(8) 0.1070(3) 0.2937(7) 0.0208(15) Uani 1 1 d .
C10 C 0.6168(8) 0.1267(3) 0.1772(7) 0.0236(15) Uani 1 1 d .
H10A H 0.5589 0.0891 0.1864 0.035 Uiso 1 1 calc R
H10B H 0.5623 0.1624 0.2074 0.035 Uiso 1 1 calc R
H10C H 0.7129 0.1233 0.2352 0.035 Uiso 1 1 calc R
C11 C 0.7467(7) 0.2089(3) -0.0147(7) 0.0171(13) Uani 1 1 d .
C12 C 0.8731(8) 0.2114(3) -0.0832(8) 0.0258(16) Uani 1 1 d .
H12 H 0.9099 0.1750 -0.1217 0.031 Uiso 1 1 calc R
C13 C 0.9454(9) 0.2677(3) -0.0953(9) 0.0316(18) Uani 1 1 d .
H13 H 1.0307 0.2696 -0.1433 0.038 Uiso 1 1 calc R
C14 C 0.8932(8) 0.3213(3) -0.0372(8) 0.0247(15) Uani 1 1 d .
H14 H 0.9425 0.3595 -0.0464 0.030 Uiso 1 1 calc R
C15 C 0.7703(8) 0.3188(3) 0.0332(7) 0.0222(15) Uani 1 1 d .
H15 H 0.7360 0.3550 0.0746 0.027 Uiso 1 1 calc R
C16 C 0.6964(8) 0.2629(3) 0.0435(7) 0.0200(14) Uani 1 1 d .
H16 H 0.6106 0.2614 0.0909 0.024 Uiso 1 1 calc R
C21 C 0.4655(7) 0.1443(3) -0.0999(7) 0.0170(13) Uani 1 1 d .
C22 C 0.4286(8) 0.1940(3) -0.1896(7) 0.0196(14) Uani 1 1 d .
H22 H 0.4989 0.2260 -0.1976 0.024 Uiso 1 1 calc R
C23 C 0.2897(8) 0.1967(3) -0.2669(7) 0.0234(15) Uani 1 1 d .
H23 H 0.2645 0.2305 -0.3277 0.028 Uiso 1 1 calc R
C24 C 0.1878(8) 0.1500(3) -0.2554(7) 0.0253(16) Uani 1 1 d .
H24 H 0.0931 0.1515 -0.3095 0.030 Uiso 1 1 calc R
C25 C 0.2233(8) 0.1006(3) -0.1645(8) 0.0271(16) Uani 1 1 d .
H25 H 0.1520 0.0691 -0.1557 0.033 Uiso 1 1 calc R
C26 C 0.3617(8) 0.0974(3) -0.0876(7) 0.0234(15) Uani 1 1 d .
H26 H 0.3863 0.0636 -0.0267 0.028 Uiso 1 1 calc R

loop_
_atom_site_aniso_label
_atom_site_aniso_U_11
_atom_site_aniso_U_22
_atom_site_aniso_U_33
_atom_site_aniso_U_23
_atom_site_aniso_U_13
_atom_site_aniso_U_12
Au1 0.01984(14) 0.01911(13) 0.01890(14) 0.00131(11) 0.00377(10) 0.00262(11)
Se1 0.0222(3) 0.0171(3) 0.0174(3) -0.0012(3) 0.0040(3) 0.0035(3)
P1 0.0167(8) 0.0176(8) 0.0111(8) 0.0009(6) 0.0034(6) 0.0005(7)
F1 0.029(2) 0.0210(19) 0.024(2) 0.0015(16) 0.0035(18) -0.0081(17)
F2 0.042(3) 0.031(2) 0.021(2) 0.0070(18) -0.0020(19) 0.0005(19)
F3 0.026(2) 0.046(3) 0.022(2) -0.008(2) -0.0037(17) 0.000(2)
F4 0.033(2) 0.031(2) 0.030(2) -0.0086(19) 0.0111(19) -0.0177(19)
F5 0.040(3) 0.021(2) 0.026(2) 0.0041(17) 0.007(2) -0.0072(18)
C1 0.021(3) 0.012(3) 0.016(3) -0.005(3) 0.014(3) 0.002(3)
C2 0.025(4) 0.017(3) 0.019(4) -0.001(3) 0.010(3) -0.005(3)
C3 0.029(4) 0.022(3) 0.017(4) 0.003(3) 0.007(3) 0.002(3)
C4 0.025(4) 0.033(4) 0.019(4) -0.008(3) 0.006(3) 0.006(3)
C5 0.017(3) 0.025(3) 0.022(4) -0.008(3) 0.010(3) -0.005(3)
C6 0.024(4) 0.018(3) 0.023(4) 0.001(3) 0.014(3) 0.001(3)
C10 0.030(4) 0.029(4) 0.013(3) 0.003(3) 0.005(3) -0.003(3)
C11 0.017(3) 0.021(3) 0.012(3) -0.001(3) 0.001(3) 0.001(3)
C12 0.024(4) 0.022(4) 0.033(4) -0.003(3) 0.014(3) 0.001(3)
C13 0.024(4) 0.032(4) 0.041(5) 0.001(3) 0.014(4) -0.008(3)
C14 0.023(4) 0.022(4) 0.027(4) 0.003(3) -0.006(3) -0.006(3)
C15 0.028(4) 0.018(3) 0.020(4) -0.002(3) 0.000(3) 0.001(3)
C16 0.021(4) 0.023(3) 0.016(3) -0.002(3) 0.005(3) 0.003(3)
C21 0.014(3) 0.023(3) 0.015(3) 0.001(3) 0.004(3) 0.006(3)
C22 0.025(4) 0.019(3) 0.016(3) 0.002(3) 0.006(3) -0.001(3)
C23 0.028(4) 0.021(3) 0.020(4) 0.003(3) -0.003(3) 0.008(3)
C24 0.016(4) 0.037(4) 0.022(4) -0.005(3) -0.002(3) 0.004(3)
C25 0.026(4) 0.032(4) 0.024(4) 0.000(3) 0.004(3) -0.009(3)
C26 0.027(4) 0.026(4) 0.017(4) 0.001(3) 0.000(3) -0.002(3)

loop_
_atom_type_symbol
_atom_type_description
_atom_type_scat_dispersion_real
_atom_type_scat_dispersion_imag
_atom_type_scat_source
C C 0.0033 0.0016 'International Tables Vol C Tables 4.2.6.8 and 6.1.1.4'
H H 0.0000 0.0000 'International Tables Vol C Tables 4.2.6.8 and 6.1.1.4'
Au Au -2.0133 8.8022 'International Tables Vol C Tables 4.2.6.8 and 6.1.1.4'
F F 0.0171 0.0103 'International Tables Vol C Tables 4.2.6.8 and 6.1.1.4'
P P 0.1023 0.0942 'International Tables Vol C Tables 4.2.6.8 and 6.1.1.4'
Se Se -0.0929 2.2259 'International Tables Vol C Tables 4.2.6.8 and 6.1.1.4'

loop_
_geom_angle_atom_site_label_1
_geom_angle_atom_site_label_2
_geom_angle_atom_site_label_3
_geom_angle
_geom_angle_site_symmetry_3
C1 Au1 Se1 176.72(16) .
C1 Au1 Au1 108.06(16) 3_755
Se1 Au1 Au1 75.22(2) 3_755
P1 Se1 Au1 94.05(5) .
C10 P1 C21 106.5(3) .
C10 P1 C11 107.8(3) .
C21 P1 C11 108.3(3) .
C10 P1 Se1 112.4(2) .
C21 P1 Se1 107.9(2) .
C11 P1 Se1 113.8(2) .
C6 C1 C2 115.5(6) .
C6 C1 Au1 120.8(5) .
C2 C1 Au1 123.7(5) .
C3 C2 F1 116.1(6) .
C3 C2 C1 123.8(6) .
F1 C2 C1 120.0(6) .
F2 C3 C2 121.7(6) .
F2 C3 C4 119.2(6) .
C2 C3 C4 119.1(6) .
F3 C4 C5 120.5(6) .
F3 C4 C3 120.5(6) .
C5 C4 C3 119.0(7) .
F4 C5 C6 121.7(6) .
F4 C5 C4 119.2(6) .
C6 C5 C4 119.1(6) .
F5 C6 C5 115.5(6) .
F5 C6 C1 121.1(6) .
C5 C6 C1 123.3(6) .
P1 C10 H10A 109.5 .
P1 C10 H10B 109.5 .
H10A C10 H10B 109.5 .
P1 C10 H10C 109.5 .
H10A C10 H10C 109.5 .
H10B C10 H10C 109.5 .
C12 C11 C16 119.1(6) .
C12 C11 P1 120.8(5) .
C16 C11 P1 120.1(5) .
C11 C12 C13 119.8(6) .
C11 C12 H12 120.1 .
C13 C12 H12 120.1 .
C12 C13 C14 120.4(7) .
C12 C13 H13 119.8 .
C14 C13 H13 119.8 .
C15 C14 C13 120.1(6) .
C15 C14 H14 120.0 .
C13 C14 H14 120.0 .
C14 C15 C16 119.7(6) .
C14 C15 H15 120.2 .
C16 C15 H15 120.2 .
C15 C16 C11 121.0(6) .
C15 C16 H16 119.5 .
C11 C16 H16 119.5 .
C22 C21 C26 119.9(6) .
C22 C21 P1 122.1(5) .
C26 C21 P1 117.9(5) .
C23 C22 C21 120.0(6) .
C23 C22 H22 120.0 .
C21 C22 H22 120.0 .
C24 C23 C22 119.9(6) .
C24 C23 H23 120.0 .
C22 C23 H23 120.0 .
C23 C24 C25 120.3(7) .
C23 C24 H24 119.8 .
C25 C24 H24 119.8 .
C26 C25 C24 120.1(7) .
C26 C25 H25 119.9 .
C24 C25 H25 119.9 .
C25 C26 C21 119.7(7) .
C25 C26 H26 120.2 .
C21 C26 H26 120.2 .

loop_
_geom_bond_atom_site_label_1
_geom_bond_atom_site_label_2
_geom_bond_distance
_geom_bond_site_symmetry_2
Au1 C1 2.059(7) .
Au1 Se1 2.4353(11) .
Au1 Au1 3.3387(7) 3_755
Se1 P1 2.1769(18) .
P1 C10 1.798(7) .
P1 C21 1.804(7) .
P1 C11 1.819(7) .
F1 C2 1.367(7) .
F2 C3 1.351(8) .
F3 C4 1.346(8) .
F4 C5 1.348(8) .
F5 C6 1.365(8) .
C1 C6 1.378(9) .
C1 C2 1.379(9) .
C2 C3 1.360(10) .
C3 C4 1.396(10) .
C4 C5 1.385(10) .
C5 C6 1.376(10) .
C10 H10A 0.9800 .
C10 H10B 0.9800 .
C10 H10C 0.9800 .
C11 C12 1.392(9) .
C11 C16 1.398(9) .
C12 C13 1.396(10) .
C12 H12 0.9500 .
C13 C14 1.397(10) .
C13 H13 0.9500 .
C14 C15 1.375(10) .
C14 H14 0.9500 .
C15 C16 1.393(9) .
C15 H15 0.9500 .
C16 H16 0.9500 .
C21 C22 1.398(9) .
C21 C26 1.399(9) .
C22 C23 1.385(10) .
C22 H22 0.9500 .
C23 C24 1.383(10) .
C23 H23 0.9500 .
C24 C25 1.398(10) .
C24 H24 0.9500 .
C25 C26 1.380(10) .
C25 H25 0.9500 .
C26 H26 0.9500 .
